data_9001923
loop_
_publ_author_name
'Evans, B. W.'
'Yang, H.'

_publ_section_title
;Fe-Mg order-disorder in tremolite-actinolite-ferro-actinolite at ambient and
 high temperature Sample: C70, 67-3172, from Carr Fork Mine, Bingham, Utah in
 cpx hornfels rock after heating at 700 C
;
_journal_name_full 'American Mineralogist'
_journal_page_first 458
_journal_page_last 475
_journal_volume 83
_journal_year 1998
_chemical_formula_sum
;Al0.204 Ca1.954 F0.276 Fe0.947 H1.696 K0.096 Mg4.031 Mn0.014 Na0.152 O23.724
 Si7.82 Ti0.004
;
_chemical_name_mineral Actinolite
_space_group_IT_number 12
_symmetry_space_group_name_Hall '-C 2y'
_symmetry_space_group_name_H-M 'C 1 2/m 1'
_cell_angle_alpha 90
_cell_angle_beta 104.89
_cell_angle_gamma 90
_cell_formula_units_Z 2
_cell_length_a 9.852
_cell_length_b 18.066
_cell_length_c 5.282
_cell_volume 908.555
_database_code_amcsd 0001984
_exptl_crystal_density_diffrn 3.104
_exptl_crystal_thermal_history 'after heating at 700 C'
_cod_original_formula_sum
;Fe.947 Mn.014 Mg4.031 Al.204 Ti.004 Ca1.954 Na.152 Si7.82 K.096 H1.696
 O23.724 F.276
;
_cod_database_code 9001923

loop_
_space_group_symop_operation_xyz
x,y,z
1/2+x,1/2+y,z
x,-y,z
1/2+x,1/2-y,z
-x,y,-z
1/2-x,1/2+y,-z
-x,-y,-z
1/2-x,1/2-y,-z

loop_
_atom_site_aniso_label
_atom_site_aniso_U_11
_atom_site_aniso_U_22
_atom_site_aniso_U_33
_atom_site_aniso_U_12
_atom_site_aniso_U_13
_atom_site_aniso_U_23
Fe1 0.00919 0.00496 0.00607 0.00000 0.00222 0.00000
Mn1 0.00919 0.00496 0.00607 0.00000 0.00222 0.00000
Mg1 0.00919 0.00496 0.00607 0.00000 0.00222 0.00000
Fe2 0.00827 0.00496 0.00660 0.00000 0.00222 0.00000
Mn2 0.00827 0.00496 0.00660 0.00000 0.00222 0.00000
Mg2 0.00827 0.00496 0.00660 0.00000 0.00222 0.00000
Al2 0.00827 0.00496 0.00660 0.00000 0.00222 0.00000
Ti2 0.00827 0.00496 0.00660 0.00000 0.00222 0.00000
Fe3 0.00735 0.00331 0.00396 0.00000 0.00098 0.00000
Mg3 0.00735 0.00331 0.00396 0.00000 0.00098 0.00000
Fe4 0.01286 0.00827 0.01201 0.00000 0.00714 0.00000
Mg4 0.01286 0.00827 0.01201 0.00000 0.00714 0.00000
Ca4 0.01286 0.00827 0.01201 0.00000 0.00714 0.00000
Na4 0.01286 0.00827 0.01201 0.00000 0.00714 0.00000
Si1 0.00689 0.00496 0.00541 0.00000 0.00148 0.00000
Al1 0.00689 0.00496 0.00541 0.00000 0.00148 0.00000
Si2 0.00689 0.00496 0.00528 -0.00087 0.00148 0.00000
O1 0.00735 0.00661 0.00818 0.00000 0.00148 -0.00093
O2 0.00689 0.00827 0.00884 -0.00087 0.00172 -0.00047
O3 0.00964 0.00661 0.00779 0.00000 0.00148 0.00000
F3 0.00964 0.00661 0.00779 0.00000 0.00148 0.00000
O4 0.01194 0.00661 0.01003 -0.00349 0.00369 -0.00140
O5 0.00919 0.01157 0.00779 -0.00087 0.00197 0.00280
O6 0.00919 0.01157 0.00779 0.00000 0.00172 -0.00280
O7 0.01148 0.00496 0.01399 0.00000 0.00246 0.00000

loop_
_atom_site_label
_atom_site_fract_x
_atom_site_fract_y
_atom_site_fract_z
_atom_site_occupancy
_atom_site_type_symbol
_atom_site_attached_hydrogens
Fe1 0.00000 0.08810 0.50000 0.18300 Fe 0
Mn1 0.00000 0.08810 0.50000 0.00200 Mn 0
Mg1 0.00000 0.08810 0.50000 0.81500 Mg 0
Fe2 0.00000 0.17730 0.00000 0.21700 Fe 0
Mn2 0.00000 0.17730 0.00000 0.00500 Mn 0
Mg2 0.00000 0.17730 0.00000 0.76400 Mg 0
Al2 0.00000 0.17730 0.00000 0.01200 Al 0
Ti2 0.00000 0.17730 0.00000 0.00200 Ti 0
Fe3 0.00000 0.00000 0.00000 0.13300 Fe 0
Mg3 0.00000 0.00000 0.00000 0.86700 Mg 0
Fe4 0.00000 0.27770 0.50000 0.00700 Fe 0
Mg4 0.00000 0.27770 0.50000 0.00300 Mg 0
Ca4 0.00000 0.27770 0.50000 0.97700 Ca 0
Na4 0.00000 0.27770 0.50000 0.01300 Na 0
Si1 0.28030 0.08400 0.29640 0.95500 Si 0
Al1 0.28030 0.08400 0.29640 0.04500 Al 0
Si2 0.28860 0.17090 0.80390 1.00000 Si 0
NaA(m) 0.03000 0.50000 0.06100 0.06300 Na 0
KA(m) 0.03000 0.50000 0.06100 0.04800 K 0
H 0.19400 0.00000 0.73600 0.84800 H 0
O1 0.11160 0.08600 0.21720 1.00000 O 0
O2 0.11940 0.17140 0.72320 1.00000 O 0
O3 0.10930 0.00000 0.71470 0.86200 O 0
F3 0.10930 0.00000 0.71470 0.13800 F 0
O4 0.36520 0.24750 0.79230 1.00000 O 0
O5 0.34590 0.13400 0.09850 1.00000 O 0
O6 0.34370 0.11860 0.58900 1.00000 O 0
O7 0.33700 0.00000 0.29150 1.00000 O 0

loop_
_cod_changelog_entry_id
_cod_changelog_entry_author
_cod_changelog_entry_date
_cod_changelog_entry_text
1
;cod-tools version 3.8.0
Id: cif_guess_AMCSD_atom_types 9581 2023-05-17 12:35:41Z saulius
;
2023-05-23T09:16:34+03:00
;Derived atom types and hydrogen counts
from atom names that follow the AMCSD naming convention
(Wat == water, O-H == hydroxyl).
;

loop_
_cod_related_entry_id
_cod_related_entry_database
_cod_related_entry_code
1 AMCSD 0001984
